data_7027947
loop_
_publ_author_name
'Wang, Xiuli'
'Lin, Hongyan'
'Mu, Bao'
'Tian, Aixiang'
'Liu, Guocheng'

_publ_section_title
;
 Encapsulation of discrete (H2O)12 clusters in a 3D three-fold
 interpenetrating metal--organic framework host with (3,4)-connected
 topology
;
_journal_issue 27
_journal_name_full 'Dalton Transactions'
_journal_page_first 6187
_journal_page_last 6189
_journal_paper_doi 10.1039/c0dt00302f
_journal_volume 39
_journal_year 2010
_chemical_formula_moiety 'C24 H16 Cu N4 O6, 1.32(H2O)'
_chemical_formula_sum 'C24 H18.64 Cu N4 O7.32'
_chemical_formula_weight 543.97
_chemical_name_systematic ?
_space_group_IT_number 148
_symmetry_cell_setting trigonal
_symmetry_space_group_name_Hall '-R 3'
_symmetry_space_group_name_H-M 'R -3 :H'
_atom_sites_solution_hydrogens geom
_atom_sites_solution_primary direct
_atom_sites_solution_secondary difmap
_audit_creation_method SHELXL-97
_cell_angle_alpha 90.00
_cell_angle_beta 90.00
_cell_angle_gamma 120.00
_cell_formula_units_Z 9
_cell_length_a 18.5636(3)
_cell_length_b 18.5636(3)
_cell_length_c 19.7224(6)
_cell_measurement_reflns_used 8490
_cell_measurement_temperature 150(2)
_cell_measurement_theta_max 25.9136
_cell_measurement_theta_min 2.4230
_cell_volume 5885.9(2)
_computing_cell_refinement 'Bruker SAINT'
_computing_data_collection 'Bruker APEX2'
_computing_data_reduction 'Bruker SAINT'
_computing_molecular_graphics 'Bruker SHELXTL'
_computing_publication_material 'Bruker SHELXTL'
_computing_structure_refinement 'SHELXL-97 (Sheldrick, 2008)'
_computing_structure_solution 'SHELXS-97 (Sheldrick, 2008)'
_diffrn_ambient_temperature 150(2)
_diffrn_measured_fraction_theta_full 1.000
_diffrn_measured_fraction_theta_max 1.000
_diffrn_measurement_device_type 'Bruker APEX-II CCD'
_diffrn_measurement_method '\f and \w scans'
_diffrn_radiation_monochromator graphite
_diffrn_radiation_source 'fine-focus sealed tube'
_diffrn_radiation_type MoK\a
_diffrn_radiation_wavelength 0.71073
_diffrn_reflns_av_R_equivalents 0.0446
_diffrn_reflns_av_sigmaI/netI 0.0225
_diffrn_reflns_limit_h_max 22
_diffrn_reflns_limit_h_min -22
_diffrn_reflns_limit_k_max 22
_diffrn_reflns_limit_k_min -22
_diffrn_reflns_limit_l_max 23
_diffrn_reflns_limit_l_min -23
_diffrn_reflns_number 18822
_diffrn_reflns_theta_full 24.97
_diffrn_reflns_theta_max 24.97
_diffrn_reflns_theta_min 1.63
_exptl_absorpt_coefficient_mu 0.884
_exptl_absorpt_correction_T_max 0.941
_exptl_absorpt_correction_T_min 0.889
_exptl_absorpt_correction_type multi-scan
_exptl_crystal_colour pink
_exptl_crystal_density_diffrn 1.381
_exptl_crystal_density_method 'not measured'
_exptl_crystal_description block
_exptl_crystal_F_000 2504
_exptl_crystal_size_max 0.14
_exptl_crystal_size_mid 0.10
_exptl_crystal_size_min 0.07
_refine_diff_density_max 0.831
_refine_diff_density_min -0.312
_refine_diff_density_rms 0.096
_refine_ls_extinction_method none
_refine_ls_goodness_of_fit_ref 1.181
_refine_ls_hydrogen_treatment constr
_refine_ls_matrix_type full
_refine_ls_number_parameters 178
_refine_ls_number_reflns 2299
_refine_ls_number_restraints 0
_refine_ls_restrained_S_all 1.181
_refine_ls_R_factor_all 0.0430
_refine_ls_R_factor_gt 0.0348
_refine_ls_shift/su_max 0.000
_refine_ls_shift/su_mean 0.000
_refine_ls_structure_factor_coef Fsqd
_refine_ls_weighting_details 'calc w=1/[\s^2^(Fo^2^)+(0.0623P)^2^+9.9813P] where P=(Fo^2^+2Fc^2^)/3'
_refine_ls_weighting_scheme calc
_refine_ls_wR_factor_gt 0.0992
_refine_ls_wR_factor_ref 0.1143
_reflns_number_gt 2022
_reflns_number_total 2299
_reflns_threshold_expression >2sigma(I)
_cod_data_source_file C0DT00302Fsup1.cif
_cod_data_source_block complex1
_cod_original_sg_symbol_H-M R-3
_cod_database_code 7027947

loop_
_symmetry_equiv_pos_as_xyz
'x, y, z'
'-y, x-y, z'
'-x+y, -x, z'
'x+2/3, y+1/3, z+1/3'
'-y+2/3, x-y+1/3, z+1/3'
'-x+y+2/3, -x+1/3, z+1/3'
'x+1/3, y+2/3, z+2/3'
'-y+1/3, x-y+2/3, z+2/3'
'-x+y+1/3, -x+2/3, z+2/3'
'-x, -y, -z'
'y, -x+y, -z'
'x-y, x, -z'
'-x+2/3, -y+1/3, -z+1/3'
'y+2/3, -x+y+1/3, -z+1/3'
'x-y+2/3, x+1/3, -z+1/3'
'-x+1/3, -y+2/3, -z+2/3'
'y+1/3, -x+y+2/3, -z+2/3'
'x-y+1/3, x+2/3, -z+2/3'

loop_
_atom_site_label
_atom_site_type_symbol
_atom_site_fract_x
_atom_site_fract_y
_atom_site_fract_z
_atom_site_U_iso_or_equiv
_atom_site_adp_type
_atom_site_occupancy
_atom_site_symmetry_multiplicity
_atom_site_calc_flag
_atom_site_refinement_flags
Cu1 Cu 0.5000 0.0000 0.5000 0.01766(18) Uani 1 2 d S
N1 N 0.49041(13) 0.00643(13) 0.60119(12) 0.0217(5) Uani 1 1 d .
N2 N 0.49189(14) -0.01349(15) 0.85826(12) 0.0264(5) Uani 1 1 d .
H2A H 0.5168 -0.0386 0.8401 0.032 Uiso 1 1 calc R
C1 C 0.59982(16) 0.15591(15) 0.49146(13) 0.0198(6) Uani 1 1 d .
C2 C 0.63442(16) 0.24783(15) 0.48917(13) 0.0213(6) Uani 1 1 d .
C3 C 0.58116(15) 0.27988(16) 0.48921(13) 0.0208(6) Uani 1 1 d .
H3A H 0.5227 0.2434 0.4893 0.025 Uiso 1 1 calc R
C4 C 0.4328(2) 0.0387(2) 0.69614(15) 0.0368(7) Uani 1 1 d .
H4A H 0.3993 0.0602 0.7128 0.044 Uiso 1 1 calc R
C5 C 0.4449(2) 0.0366(2) 0.62736(14) 0.0343(7) Uani 1 1 d .
H5A H 0.4196 0.0576 0.5974 0.041 Uiso 1 1 calc R
C6 C 0.5258(2) -0.0221(2) 0.64433(15) 0.0385(8) Uani 1 1 d .
H6A H 0.5583 -0.0441 0.6263 0.046 Uiso 1 1 calc R
C7 C 0.5173(2) -0.0213(2) 0.71359(15) 0.0445(9) Uani 1 1 d .
H7A H 0.5441 -0.0416 0.7425 0.053 Uiso 1 1 calc R
C8 C 0.46947(17) 0.00935(17) 0.74073(13) 0.0256(6) Uani 1 1 d .
C9 C 0.45491(19) 0.01485(19) 0.81558(14) 0.0294(7) Uani 1 1 d .
C10 C 0.49397(16) -0.00629(17) 0.92968(15) 0.0248(6) Uani 1 1 d .
C11 C 0.50235(19) -0.06431(19) 0.96734(14) 0.0311(7) Uani 1 1 d .
H11A H 0.5039 -0.1088 0.9450 0.037 Uiso 1 1 calc R
C12 C 0.4915(2) 0.05852(19) 0.96262(14) 0.0321(7) Uani 1 1 d .
H12A H 0.4856 0.0988 0.9372 0.039 Uiso 1 1 calc R
O1 O 0.52031(11) 0.11199(10) 0.49113(9) 0.0210(4) Uani 1 1 d .
O2 O 0.64617(11) 0.12544(11) 0.49497(9) 0.0243(4) Uani 1 1 d .
O3 O 0.41239(17) 0.04415(17) 0.83389(11) 0.0505(7) Uani 1 1 d .
O1W O 0.5201(7) 0.2332(8) 0.8562(8) 0.124(5) Uani 0.33 1 d P
H1WA H 0.5478 0.2459 0.8928 0.149 Uiso 0.33 1 d PR
H1WB H 0.5664 0.2675 0.8381 0.149 Uiso 0.33 1 d PR
O2W O 0.5642(9) 0.2814(8) 0.9999(6) 0.114(4) Uani 0.33 1 d P
H2WA H 0.5562 0.2817 0.9575 0.136 Uiso 0.33 1 d PR
H2WB H 0.6075 0.3293 0.9998 0.136 Uiso 0.33 1 d PR

loop_
_atom_site_aniso_label
_atom_site_aniso_U_11
_atom_site_aniso_U_22
_atom_site_aniso_U_33
_atom_site_aniso_U_23
_atom_site_aniso_U_13
_atom_site_aniso_U_12
Cu1 0.0222(3) 0.0152(3) 0.0142(3) 0.00044(15) -0.00018(16) 0.00839(19)
N1 0.0258(12) 0.0212(11) 0.0168(12) -0.0005(8) -0.0009(9) 0.0109(10)
N2 0.0326(13) 0.0370(13) 0.0163(12) -0.0019(10) 0.0004(9) 0.0225(11)
C1 0.0229(14) 0.0197(13) 0.0162(13) 0.0001(10) -0.0003(10) 0.0102(11)
C2 0.0218(13) 0.0195(13) 0.0218(14) 0.0003(10) -0.0002(10) 0.0097(11)
C3 0.0172(13) 0.0199(13) 0.0227(14) 0.0007(10) 0.0007(10) 0.0073(11)
C4 0.0481(19) 0.058(2) 0.0245(15) -0.0008(14) 0.0009(13) 0.0417(17)
C5 0.0477(18) 0.0536(19) 0.0206(15) 0.0022(13) -0.0017(13) 0.0397(17)
C6 0.060(2) 0.061(2) 0.0200(15) -0.0002(14) 0.0017(14) 0.0492(19)
C7 0.072(2) 0.076(2) 0.0193(15) 0.0015(15) -0.0026(15) 0.062(2)
C8 0.0305(15) 0.0298(15) 0.0184(14) -0.0003(11) -0.0004(11) 0.0166(13)
C9 0.0376(16) 0.0376(17) 0.0192(14) -0.0020(12) -0.0001(12) 0.0236(14)
C10 0.0240(14) 0.0340(15) 0.0164(14) -0.0009(11) 0.0017(10) 0.0145(12)
C11 0.0424(17) 0.0362(16) 0.0216(15) -0.0051(12) -0.0018(12) 0.0248(14)
C12 0.0448(18) 0.0353(16) 0.0224(15) 0.0007(12) -0.0021(13) 0.0246(15)
O1 0.0214(10) 0.0165(9) 0.0220(9) 0.0013(7) 0.0003(7) 0.0072(8)
O2 0.0253(10) 0.0206(10) 0.0300(10) -0.0007(7) -0.0020(8) 0.0137(8)
O3 0.0778(18) 0.0879(19) 0.0229(11) -0.0053(11) -0.0019(11) 0.0694(16)
O1W 0.079(8) 0.124(10) 0.185(14) 0.074(10) 0.025(8) 0.062(8)
O2W 0.157(12) 0.117(10) 0.076(8) 0.011(7) -0.005(8) 0.076(9)

loop_
_atom_type_symbol
_atom_type_description
_atom_type_scat_dispersion_real
_atom_type_scat_dispersion_imag
_atom_type_scat_source
C C 0.0033 0.0016 'International Tables Vol C Tables 4.2.6.8 and 6.1.1.4'
H H 0.0000 0.0000 'International Tables Vol C Tables 4.2.6.8 and 6.1.1.4'
N N 0.0061 0.0033 'International Tables Vol C Tables 4.2.6.8 and 6.1.1.4'
O O 0.0106 0.0060 'International Tables Vol C Tables 4.2.6.8 and 6.1.1.4'
Cu Cu 0.3201 1.2651 'International Tables Vol C Tables 4.2.6.8 and 6.1.1.4'

loop_
_geom_angle_atom_site_label_1
_geom_angle_atom_site_label_2
_geom_angle_atom_site_label_3
_geom_angle
_geom_angle_site_symmetry_1
_geom_angle_site_symmetry_3
O1 Cu1 O1 180.00(2) 10_656 .
O1 Cu1 N1 90.08(8) 10_656 10_656
O1 Cu1 N1 89.92(8) . 10_656
O1 Cu1 N1 89.92(8) 10_656 .
O1 Cu1 N1 90.08(8) . .
N1 Cu1 N1 180.0 10_656 .
O1 Cu1 C1 150.66(8) 10_656 .
O1 Cu1 C1 29.34(8) . .
N1 Cu1 C1 88.06(8) 10_656 .
N1 Cu1 C1 91.94(8) . .
O1 Cu1 C1 29.34(8) 10_656 10_656
O1 Cu1 C1 150.66(8) . 10_656
N1 Cu1 C1 91.94(8) 10_656 10_656
N1 Cu1 C1 88.06(8) . 10_656
C1 Cu1 C1 180.0 . 10_656
C5 N1 C6 117.5(2) . .
C5 N1 Cu1 120.23(19) . .
C6 N1 Cu1 122.18(19) . .
C9 N2 C10 125.5(2) . .
C9 N2 H2A 117.3 . .
C10 N2 H2A 117.3 . .
O2 C1 O1 123.3(2) . .
O2 C1 C2 121.4(2) . .
O1 C1 C2 115.3(2) . .
O2 C1 Cu1 75.84(14) . .
O1 C1 Cu1 47.48(11) . .
C2 C1 Cu1 162.59(18) . .
C3 C2 C3 120.0(3) . 2_655
C3 C2 C1 119.9(2) . .
C3 C2 C1 120.0(2) 2_655 .
C2 C3 C2 120.0(3) . 3_665
C2 C3 H3A 120.0 . .
C2 C3 H3A 120.0 3_665 .
C5 C4 C8 119.8(3) . .
C5 C4 H4A 120.1 . .
C8 C4 H4A 120.1 . .
N1 C5 C4 122.7(3) . .
N1 C5 H5A 118.7 . .
C4 C5 H5A 118.7 . .
N1 C6 C7 123.1(3) . .
N1 C6 H6A 118.4 . .
C7 C6 H6A 118.4 . .
C6 C7 C8 119.4(3) . .
C6 C7 H7A 120.3 . .
C8 C7 H7A 120.3 . .
C7 C8 C4 117.5(3) . .
C7 C8 C9 125.4(3) . .
C4 C8 C9 117.1(3) . .
O3 C9 N2 124.1(3) . .
O3 C9 C8 119.8(3) . .
N2 C9 C8 116.1(2) . .
C11 C10 C12 119.3(3) . .
C11 C10 N2 118.1(2) . .
C12 C10 N2 122.5(3) . .
C10 C11 C12 120.9(3) . 10_657
C10 C11 H11A 119.6 . .
C12 C11 H11A 119.6 10_657 .
C11 C12 C10 119.8(3) 10_657 .
C11 C12 H12A 120.1 10_657 .
C10 C12 H12A 120.1 . .
C1 O1 Cu1 103.19(15) . .
H1WA O1W H1WB 84.6 . .
H2WA O2W H2WB 94.0 . .

loop_
_geom_bond_atom_site_label_1
_geom_bond_atom_site_label_2
_geom_bond_distance
_geom_bond_site_symmetry_2
Cu1 O1 1.9263(17) 10_656
Cu1 O1 1.9263(17) .
Cu1 N1 2.012(2) 10_656
Cu1 N1 2.013(2) .
Cu1 C1 2.545(2) .
Cu1 C1 2.545(2) 10_656
N1 C5 1.330(4) .
N1 C6 1.336(4) .
N2 C9 1.348(4) .
N2 C10 1.414(4) .
N2 H2A 0.8800 .
C1 O2 1.246(3) .
C1 O1 1.281(3) .
C1 C2 1.493(3) .
C2 C3 1.386(4) .
C2 C3 1.392(4) 2_655
C3 C2 1.392(4) 3_665
C3 H3A 0.9500 .
C4 C5 1.378(4) .
C4 C8 1.380(4) .
C4 H4A 0.9500 .
C5 H5A 0.9500 .
C6 C7 1.376(4) .
C6 H6A 0.9500 .
C7 C8 1.380(4) .
C7 H7A 0.9500 .
C8 C9 1.513(4) .
C9 O3 1.216(3) .
C10 C11 1.380(4) .
C10 C12 1.388(4) .
C11 C12 1.386(4) 10_657
C11 H11A 0.9500 .
C12 C11 1.386(4) 10_657
C12 H12A 0.9500 .
O1W H1WA 0.8499 .
O1W H1WB 0.8499 .
O2W H2WA 0.8501 .
O2W H2WB 0.8499 .
